data_7019265
loop_
_publ_author_name
'Khan, Amin'
'Lan, Yanhua'
'Kostakis, George E.'
'Anson, Christopher E.'
'Powell, Annie K.'

_publ_section_title
;
 Using the flexible ligand bis(2-hydroxyethyl)amino-tris
 (hydroxymethyl)methane (&quot;bis-tris&quot;) to access a family of 3d-4f
 Mn(III)(4)Ln(4) complexes.
;
_journal_issue 27
_journal_name_full 'Dalton transactions (Cambridge, England : 2003)'
_journal_page_first 8333
_journal_page_last 8339
_journal_paper_doi 10.1039/c2dt30127j
_journal_volume 41
_journal_year 2012
_chemical_formula_moiety
;
(C50 H98 Dy4 Mn4 N10 O34), 1.6(Cl), 2(N O3), 0.4(N3),
2.4(H2 O), 1.6(C H4 O)
;
_chemical_formula_sum 'C51.6 H109.2 Cl1.6 Dy4 Mn4 N13.2 O44'
_chemical_formula_weight 2545.20
_chemical_name_systematic
;
?
;
_space_group_IT_number 2
_symmetry_cell_setting triclinic
_symmetry_space_group_name_Hall '-P 1'
_symmetry_space_group_name_H-M 'P -1'
_atom_sites_solution_hydrogens geom
_atom_sites_solution_primary direct
_atom_sites_solution_secondary difmap
_audit_creation_method SHELXL-97
_cell_angle_alpha 106.212(6)
_cell_angle_beta 92.408(6)
_cell_angle_gamma 98.372(6)
_cell_formula_units_Z 1
_cell_length_a 11.2153(8)
_cell_length_b 13.7027(10)
_cell_length_c 14.3792(10)
_cell_measurement_reflns_used 15747
_cell_measurement_temperature 180(2)
_cell_measurement_theta_max 27.03
_cell_measurement_theta_min 1.48
_cell_volume 2091.3(3)
_computing_cell_refinement 'X-Area 1.38 (Stoe & Cie GmbH, 2006)'
_computing_data_collection 'WinXpose 1.6.8 (Stoe & Cie GmbH, 2004)'
_computing_data_reduction 'X-Area 1.38 (Stoe & Cie GmbH, 2006)'
_computing_molecular_graphics 'Diamond 2.1 (Crystal Impact, 1998)'
_computing_publication_material 'SHELXTL 6.14 (BrukerAXS Inc., 2003)'
_computing_structure_refinement 'SHELXTL 6.14 (BrukerAXS Inc., 2003)'
_computing_structure_solution 'SHELXTL 6.14 (BrukerAXS Inc., 2003)'
_diffrn_ambient_temperature 180(2)
_diffrn_detector_area_resol_mean 6.667
_diffrn_measured_fraction_theta_full 0.997
_diffrn_measured_fraction_theta_max 0.994
_diffrn_measurement_device_type 'Stoe IPDS II'
_diffrn_measurement_method 'area detector'
_diffrn_radiation_monochromator graphite
_diffrn_radiation_source 'fine-focus sealed tube'
_diffrn_radiation_type MoK\a
_diffrn_radiation_wavelength 0.71073
_diffrn_reflns_av_R_equivalents 0.0612
_diffrn_reflns_av_sigmaI/netI 0.0859
_diffrn_reflns_limit_h_max 14
_diffrn_reflns_limit_h_min -14
_diffrn_reflns_limit_k_max 17
_diffrn_reflns_limit_k_min -17
_diffrn_reflns_limit_l_max 18
_diffrn_reflns_limit_l_min -18
_diffrn_reflns_number 14384
_diffrn_reflns_theta_full 25.00
_diffrn_reflns_theta_max 26.74
_diffrn_reflns_theta_min 1.48
_exptl_absorpt_coefficient_mu 4.261
_exptl_absorpt_correction_T_max 0.883
_exptl_absorpt_correction_T_min 0.556
_exptl_absorpt_correction_type multi-scan
_exptl_absorpt_process_details
;
XPREP in SHELXTL 6.14 (BrukerAXS Inc., 2003)
;
_exptl_crystal_colour brown
_exptl_crystal_density_diffrn 2.021
_exptl_crystal_density_method 'not measured'
_exptl_crystal_description block
_exptl_crystal_F_000 1254
_exptl_crystal_size_max 0.10
_exptl_crystal_size_mid 0.07
_exptl_crystal_size_min 0.03
_refine_diff_density_max 1.205
_refine_diff_density_min -1.670
_refine_diff_density_rms 0.156
_refine_ls_extinction_method none
_refine_ls_goodness_of_fit_ref 0.950
_refine_ls_hydrogen_treatment mixed
_refine_ls_matrix_type full
_refine_ls_number_parameters 553
_refine_ls_number_reflns 8848
_refine_ls_number_restraints 19
_refine_ls_restrained_S_all 0.949
_refine_ls_R_factor_all 0.0954
_refine_ls_R_factor_gt 0.0563
_refine_ls_shift/su_max 0.000
_refine_ls_shift/su_mean 0.000
_refine_ls_structure_factor_coef Fsqd
_refine_ls_weighting_details 'calc w=1/[\s^2^(Fo^2^)+(0.0785P)^2^+0.0000P] where P=(Fo^2^+2Fc^2^)/3'
_refine_ls_weighting_scheme calc
_refine_ls_wR_factor_gt 0.1322
_refine_ls_wR_factor_ref 0.1469
_reflns_number_gt 5656
_reflns_number_total 8848
_reflns_threshold_expression >2sigma(I)
_cod_data_source_file c2dt30127j.txt
_cod_data_source_block btdy
_cod_database_code 7019265

loop_
_symmetry_equiv_pos_as_xyz
'x, y, z'
'-x, -y, -z'

loop_
_atom_site_label
_atom_site_type_symbol
_atom_site_fract_x
_atom_site_fract_y
_atom_site_fract_z
_atom_site_U_iso_or_equiv
_atom_site_adp_type
_atom_site_occupancy
_atom_site_symmetry_multiplicity
_atom_site_calc_flag
_atom_site_refinement_flags
_atom_site_disorder_assembly
_atom_site_disorder_group
Dy1 Dy 0.37473(4) 0.55776(3) 0.19281(3) 0.04944(14) Uani 1 1 d . . .
Dy2 Dy 0.34936(4) 0.79158(3) 0.12375(3) 0.04804(14) Uani 1 1 d . . .
Mn1 Mn 0.51693(13) 0.39267(10) 0.02454(10) 0.0453(3) Uani 1 1 d . . .
Mn2 Mn 0.31913(15) 0.76757(12) 0.33889(11) 0.0587(4) Uani 1 1 d . B .
O1 O 0.5486(6) 0.5400(4) 0.0917(4) 0.0448(13) Uani 1 1 d D . .
H1 H 0.623(4) 0.550(7) 0.125(6) 0.054 Uiso 1 1 d D . .
O2 O 0.6575(6) 0.3952(5) -0.0485(4) 0.0460(14) Uani 1 1 d D . .
H2 H 0.723(6) 0.435(6) -0.010(6) 0.055 Uiso 1 1 d D . .
O3 O 0.2382(6) 0.6885(5) 0.2101(5) 0.0523(15) Uani 1 1 d D . .
H3 H 0.160(4) 0.686(8) 0.215(8) 0.063 Uiso 1 1 d D . .
N1 N 0.5419(7) 0.9211(6) 0.2097(6) 0.055(2) Uani 1 1 d . . .
C1 C 0.6321(9) 0.8460(8) 0.2044(8) 0.058(2) Uani 1 1 d . . .
C2 C 0.5879(9) 0.7698(8) 0.2583(8) 0.059(2) Uani 1 1 d . . .
H2A H 0.6367 0.7135 0.2443 0.070 Uiso 1 1 calc R . .
H2B H 0.5996 0.8046 0.3291 0.070 Uiso 1 1 calc R . .
O4 O 0.4629(6) 0.7269(5) 0.2317(5) 0.0511(15) Uani 1 1 d . . .
C3 C 0.6404(9) 0.7884(8) 0.0985(8) 0.060(3) Uani 1 1 d . . .
H3A H 0.6860 0.8355 0.0665 0.073 Uiso 1 1 calc R . .
H3B H 0.6854 0.7307 0.0953 0.073 Uiso 1 1 calc R . .
O5 O 0.5248(5) 0.7492(4) 0.0480(5) 0.0491(14) Uani 1 1 d . . .
C4 C 0.7611(11) 0.9013(9) 0.2496(9) 0.068(3) Uani 1 1 d . . .
H4A H 0.7557 0.9475 0.3153 0.082 Uiso 1 1 calc R . .
H4B H 0.8110 0.8493 0.2563 0.082 Uiso 1 1 calc R . .
O6 O 0.8183(9) 0.9602(8) 0.1908(8) 0.102(3) Uani 1 1 d D . .
H6 H 0.905(5) 0.971(12) 0.211(11) 0.122 Uiso 1 1 d D . .
C5 C 0.5241(10) 0.9789(8) 0.3120(8) 0.063(3) Uani 1 1 d . . .
H5A H 0.5620 0.9473 0.3573 0.075 Uiso 1 1 calc R . .
H5B H 0.5661 1.0509 0.3260 0.075 Uiso 1 1 calc R . .
C6 C 0.3936(10) 0.9799(8) 0.3307(8) 0.068(3) Uani 1 1 d . . .
H6A H 0.3869 1.0010 0.4018 0.081 Uiso 1 1 calc R . .
H6B H 0.3630 1.0316 0.3038 0.081 Uiso 1 1 calc R . .
O7 O 0.3200(6) 0.8814(5) 0.2882(5) 0.0600(17) Uani 1 1 d . . .
C7 C 0.5724(10) 0.9936(8) 0.1510(9) 0.066(3) Uani 1 1 d . . .
H7A H 0.6011 0.9563 0.0889 0.079 Uiso 1 1 calc R . .
H7B H 0.6389 1.0489 0.1867 0.079 Uiso 1 1 calc R . .
C8 C 0.4640(10) 1.0412(8) 0.1301(9) 0.065(3) Uani 1 1 d . . .
H8A H 0.4443 1.0904 0.1900 0.078 Uiso 1 1 calc R . .
H8B H 0.4805 1.0781 0.0806 0.078 Uiso 1 1 calc R . .
O8 O 0.3647(7) 0.9553(5) 0.0939(6) 0.0655(19) Uani 1 1 d D . .
H8 H 0.316(9) 0.966(9) 0.043(6) 0.079 Uiso 1 1 d D . .
N2 N 0.3138(8) 0.4261(7) 0.2876(6) 0.062(2) Uani 1 1 d . B .
C9 C 0.2464(11) 0.3406(9) 0.2130(9) 0.070(3) Uani 1 1 d . . .
C10 C 0.3234(11) 0.3060(8) 0.1253(9) 0.068(3) Uani 1 1 d . . .
H10A H 0.3864 0.2694 0.1436 0.082 Uiso 1 1 calc R . .
H10B H 0.2707 0.2575 0.0697 0.082 Uiso 1 1 calc R . .
O9 O 0.3793(6) 0.3920(4) 0.0972(5) 0.0490(14) Uani 1 1 d . . .
C11 C 0.1328(11) 0.3733(9) 0.1725(12) 0.086(4) Uani 1 1 d . . .
H11A H 0.0962 0.3202 0.1122 0.104 Uiso 1 1 calc R . .
H11B H 0.0719 0.3809 0.2207 0.104 Uiso 1 1 calc R . .
O10 O 0.1694(7) 0.4699(5) 0.1523(6) 0.0645(19) Uani 1 1 d D . .
H10 H 0.102(7) 0.498(9) 0.147(9) 0.077 Uiso 1 1 d D . .
C12 C 0.2070(14) 0.2468(10) 0.2487(11) 0.086(4) Uani 1 1 d . . .
H12A H 0.2794 0.2222 0.2696 0.104 Uiso 1 1 calc R . .
H12B H 0.1594 0.2665 0.3054 0.104 Uiso 1 1 calc R . .
O11 O 0.1369(12) 0.1674(8) 0.1745(9) 0.116(4) Uani 1 1 d . . .
H11 H 0.1821 0.1389 0.1339 0.174 Uiso 1 1 calc R . .
C13 C 0.2479(17) 0.4797(12) 0.3723(10) 0.104(5) Uani 1 1 d . . .
H13A H 0.1695 0.4348 0.3698 0.125 Uiso 0.54 1 calc PR A 1
H13B H 0.2954 0.4818 0.4326 0.125 Uiso 0.54 1 calc PR A 1
H13C H 0.1622 0.4731 0.3482 0.125 Uiso 0.46 1 calc PR A 2
H13D H 0.2492 0.4412 0.4211 0.125 Uiso 0.46 1 calc PR A 2
C14A C 0.224(2) 0.5755(16) 0.3823(16) 0.063(5) Uiso 0.54 1 d P B 1
H14A H 0.2087 0.6084 0.4503 0.076 Uiso 0.54 1 calc PR B 1
H14B H 0.1519 0.5732 0.3392 0.076 Uiso 0.54 1 calc PR B 1
C14B C 0.289(2) 0.5826(18) 0.4198(18) 0.063(6) Uiso 0.46 1 d P B 2
H14C H 0.3532 0.5885 0.4713 0.075 Uiso 0.46 1 calc PR B 2
H14D H 0.2215 0.6145 0.4511 0.075 Uiso 0.46 1 calc PR B 2
O12 O 0.3346(7) 0.6355(6) 0.3545(5) 0.0661(19) Uani 1 1 d . . .
C15 C 0.4265(14) 0.4006(11) 0.3331(11) 0.091(4) Uani 1 1 d . . .
H15A H 0.4052 0.3765 0.3900 0.109 Uiso 1 1 calc R B .
H15B H 0.4559 0.3440 0.2851 0.109 Uiso 1 1 calc R . .
C16 C 0.5253(12) 0.4918(11) 0.3646(9) 0.078(4) Uani 1 1 d . B .
H16A H 0.4999 0.5473 0.4165 0.094 Uiso 1 1 calc R . .
H16B H 0.5991 0.4725 0.3898 0.094 Uiso 1 1 calc R . .
O13 O 0.5477(8) 0.5250(7) 0.2818(6) 0.072(2) Uani 1 1 d D . .
H13 H 0.582(11) 0.480(8) 0.233(7) 0.086 Uiso 1 1 d D . .
O14 O 0.6281(6) 0.3692(5) 0.1413(5) 0.0556(16) Uani 1 1 d . . .
O15 O 0.7154(6) 0.2444(5) 0.0455(5) 0.0578(16) Uani 1 1 d . . .
C17 C 0.7048(9) 0.3068(7) 0.1259(7) 0.053(2) Uani 1 1 d . . .
C18 C 0.7846(9) 0.3117(9) 0.2142(8) 0.059(2) Uani 1 1 d . . .
C19 C 0.8129(10) 0.4046(9) 0.2892(8) 0.066(3) Uani 1 1 d . . .
H19A H 0.7846 0.4646 0.2828 0.079 Uiso 1 1 calc R . .
C20 C 0.8828(11) 0.4084(10) 0.3734(8) 0.072(3) Uani 1 1 d . . .
H20A H 0.8997 0.4705 0.4253 0.087 Uiso 1 1 calc R . .
C21 C 0.9267(11) 0.3227(12) 0.3810(9) 0.080(4) Uani 1 1 d . . .
H21A H 0.9775 0.3264 0.4369 0.096 Uiso 1 1 calc R . .
C22 C 0.8974(12) 0.2298(10) 0.3073(10) 0.077(3) Uani 1 1 d . . .
H22A H 0.9210 0.1689 0.3161 0.093 Uiso 1 1 calc R . .
C23 C 0.8331(10) 0.2261(9) 0.2199(9) 0.065(3) Uani 1 1 d . . .
H23A H 0.8231 0.1660 0.1659 0.078 Uiso 1 1 calc R . .
O16 O 0.1525(9) 0.7875(7) 0.4130(7) 0.092(3) Uani 1 1 d . . .
H16 H 0.0880 0.7312 0.4018 0.110 Uiso 1 1 calc R B .
C24 C 0.141(2) 0.8891(18) 0.4805(15) 0.150(8) Uani 1 1 d . B .
H24A H 0.0618 0.8850 0.5064 0.226 Uiso 1 1 calc R . .
H24B H 0.1495 0.9413 0.4454 0.226 Uiso 1 1 calc R . .
H24C H 0.2048 0.9081 0.5341 0.226 Uiso 1 1 calc R . .
O17 O 0.1454(7) 0.8277(6) 0.1185(6) 0.068(2) Uani 1 1 d . . .
H17 H 0.1325 0.8824 0.1725 0.082 Uiso 1 1 calc R . .
C25 C 0.0428(12) 0.7868(14) 0.0548(12) 0.109(5) Uani 1 1 d . . .
H25A H -0.0237 0.8232 0.0790 0.163 Uiso 1 1 calc R . .
H25B H 0.0202 0.7135 0.0496 0.163 Uiso 1 1 calc R . .
H25C H 0.0592 0.7946 -0.0094 0.163 Uiso 1 1 calc R . .
N3 N 0.4210(10) 0.8434(8) 0.4579(7) 0.080(3) Uani 1 1 d . . .
N4A N 0.4836(19) 0.8028(14) 0.5014(14) 0.064(5) Uiso 0.54 1 d P B 1
N5A N 0.541(2) 0.7674(18) 0.5452(17) 0.090(6) Uiso 0.54 1 d P B 1
N4B N 0.428(2) 0.7921(18) 0.5167(18) 0.073(6) Uiso 0.46 1 d P B 2
N5B N 0.457(3) 0.759(2) 0.578(2) 0.101(8) Uiso 0.46 1 d P B 2
Cl1A Cl 0.0738(4) 0.0093(4) 0.2825(5) 0.1042(15) Uani 0.80 1 d PU C 1
N11B N 0.101(8) 0.046(5) 0.404(7) 0.17(3) Uiso 0.20 1 d PDU D 2
N12B N 0.145(6) 0.132(4) 0.439(5) 0.11(2) Uiso 0.20 1 d PDU D 2
N13B N 0.211(4) 0.202(4) 0.489(4) 0.070(12) Uiso 0.20 1 d PDU D 2
N21 N 0.8892(10) 0.5548(9) 0.1345(8) 0.077(3) Uani 1 1 d . . .
O21 O 0.8761(8) 0.4744(7) 0.0634(7) 0.083(2) Uani 1 1 d . . .
O22 O 0.9905(7) 0.5849(7) 0.1838(7) 0.084(2) Uani 1 1 d . . .
O23 O 0.8032(8) 0.6015(7) 0.1620(8) 0.093(3) Uani 1 1 d D . .
O31 O 0.1912(9) 1.0240(7) 0.0037(7) 0.088(3) Uani 1 1 d . . .
O41 O 0.9275(16) 0.6841(13) 0.3819(12) 0.169(6) Uiso 1 1 d . . .
C41 C 0.811(4) 0.725(3) 0.435(3) 0.193(14) Uiso 0.80 1 d P E 1

loop_
_atom_site_aniso_label
_atom_site_aniso_U_11
_atom_site_aniso_U_22
_atom_site_aniso_U_33
_atom_site_aniso_U_23
_atom_site_aniso_U_13
_atom_site_aniso_U_12
Dy1 0.0574(3) 0.0467(3) 0.0512(3) 0.0202(2) 0.0141(2) 0.0162(2)
Dy2 0.0533(3) 0.0400(2) 0.0529(3) 0.01410(19) 0.0086(2) 0.01191(18)
Mn1 0.0516(7) 0.0384(7) 0.0501(8) 0.0170(6) 0.0113(6) 0.0102(6)
Mn2 0.0712(10) 0.0528(8) 0.0538(9) 0.0141(7) 0.0119(7) 0.0169(7)
O1 0.052(4) 0.039(3) 0.047(3) 0.017(3) 0.007(3) 0.010(3)
O2 0.048(3) 0.042(3) 0.047(3) 0.013(3) 0.004(3) 0.004(3)
O3 0.054(4) 0.054(4) 0.049(4) 0.015(3) 0.014(3) 0.009(3)
N1 0.058(5) 0.036(4) 0.070(5) 0.011(4) 0.008(4) 0.007(3)
C1 0.050(5) 0.062(6) 0.067(6) 0.021(5) 0.010(5) 0.014(5)
C2 0.061(6) 0.051(5) 0.065(6) 0.017(5) 0.000(5) 0.014(5)
O4 0.054(4) 0.050(3) 0.053(4) 0.017(3) 0.010(3) 0.013(3)
C3 0.061(6) 0.053(6) 0.071(7) 0.021(5) 0.013(5) 0.014(5)
O5 0.051(4) 0.036(3) 0.060(4) 0.014(3) 0.008(3) 0.005(3)
C4 0.071(7) 0.057(6) 0.070(7) 0.016(5) 0.005(6) -0.005(5)
O6 0.082(6) 0.093(7) 0.125(8) 0.033(6) -0.016(6) 0.001(5)
C5 0.064(6) 0.049(5) 0.065(7) 0.008(5) -0.008(5) -0.004(5)
C6 0.075(7) 0.060(6) 0.060(6) 0.000(5) 0.004(5) 0.023(5)
O7 0.063(4) 0.049(4) 0.060(4) 0.002(3) 0.009(3) 0.011(3)
C7 0.069(7) 0.048(6) 0.077(7) 0.017(5) 0.005(6) 0.002(5)
C8 0.076(7) 0.045(5) 0.073(7) 0.012(5) 0.004(6) 0.016(5)
O8 0.068(5) 0.049(4) 0.083(5) 0.025(4) 0.000(4) 0.012(3)
N2 0.074(6) 0.052(5) 0.062(5) 0.021(4) 0.019(4) 0.009(4)
C9 0.081(8) 0.062(7) 0.073(7) 0.030(6) 0.025(6) 0.008(6)
C10 0.083(8) 0.050(6) 0.080(8) 0.027(5) 0.038(6) 0.014(5)
O9 0.059(4) 0.034(3) 0.058(4) 0.016(3) 0.017(3) 0.010(3)
C11 0.067(7) 0.057(7) 0.133(12) 0.028(7) 0.008(7) 0.003(6)
O10 0.061(4) 0.053(4) 0.086(5) 0.024(4) 0.017(4) 0.017(3)
C12 0.103(10) 0.062(7) 0.089(9) 0.019(7) 0.025(8) -0.003(7)
O11 0.148(10) 0.068(6) 0.124(9) 0.024(6) 0.032(7) -0.001(6)
C13 0.159(15) 0.087(10) 0.064(8) 0.016(7) 0.045(9) 0.014(10)
O12 0.086(5) 0.061(4) 0.059(4) 0.023(4) 0.019(4) 0.021(4)
C15 0.104(10) 0.085(9) 0.094(10) 0.045(8) 0.002(8) 0.015(8)
C16 0.097(9) 0.092(9) 0.063(7) 0.038(6) 0.012(6) 0.041(8)
O13 0.087(6) 0.085(6) 0.059(5) 0.030(4) 0.017(4) 0.038(4)
O14 0.064(4) 0.054(4) 0.055(4) 0.019(3) 0.011(3) 0.023(3)
O15 0.063(4) 0.053(4) 0.064(4) 0.024(3) 0.007(3) 0.015(3)
C17 0.056(6) 0.052(5) 0.059(6) 0.023(5) 0.011(5) 0.017(4)
C18 0.055(6) 0.071(7) 0.057(6) 0.026(5) 0.012(5) 0.016(5)
C19 0.074(7) 0.074(7) 0.056(6) 0.020(5) 0.010(5) 0.029(6)
C20 0.079(8) 0.081(8) 0.053(6) 0.011(6) -0.001(5) 0.022(6)
C21 0.075(8) 0.119(11) 0.060(7) 0.038(7) 0.003(6) 0.039(8)
C22 0.084(8) 0.079(8) 0.086(9) 0.045(7) 0.003(7) 0.028(7)
C23 0.065(7) 0.061(6) 0.079(8) 0.034(6) 0.010(6) 0.011(5)
O16 0.104(7) 0.075(6) 0.102(7) 0.024(5) 0.049(6) 0.021(5)
C24 0.161(19) 0.18(2) 0.126(16) 0.043(15) 0.064(14) 0.079(17)
O17 0.060(4) 0.062(4) 0.083(5) 0.018(4) 0.004(4) 0.022(4)
C25 0.063(8) 0.129(13) 0.120(13) 0.010(10) 0.001(8) 0.023(8)
N3 0.104(8) 0.073(6) 0.065(6) 0.014(5) 0.012(5) 0.031(6)
Cl1A 0.076(3) 0.090(3) 0.160(5) 0.056(3) 0.011(3) 0.019(2)
N21 0.072(7) 0.079(7) 0.092(8) 0.044(6) 0.009(6) 0.012(5)
O21 0.072(5) 0.083(6) 0.082(6) 0.010(5) -0.005(4) 0.007(4)
O22 0.061(5) 0.075(5) 0.104(7) 0.011(5) -0.014(5) 0.004(4)
O23 0.066(5) 0.088(6) 0.124(8) 0.020(6) -0.003(5) 0.034(5)
O31 0.096(6) 0.074(5) 0.110(7) 0.049(5) 0.017(5) 0.021(5)

loop_
_atom_type_symbol
_atom_type_description
_atom_type_scat_dispersion_real
_atom_type_scat_dispersion_imag
_atom_type_scat_source
C C 0.0033 0.0016 'International Tables Vol C Tables 4.2.6.8 and 6.1.1.4'
H H 0.0000 0.0000 'International Tables Vol C Tables 4.2.6.8 and 6.1.1.4'
N N 0.0061 0.0033 'International Tables Vol C Tables 4.2.6.8 and 6.1.1.4'
O O 0.0106 0.0060 'International Tables Vol C Tables 4.2.6.8 and 6.1.1.4'
Cl Cl 0.1484 0.1585 'International Tables Vol C Tables 4.2.6.8 and 6.1.1.4'
Mn Mn 0.3368 0.7283 'International Tables Vol C Tables 4.2.6.8 and 6.1.1.4'
Dy Dy -0.1892 4.4098 'International Tables Vol C Tables 4.2.6.8 and 6.1.1.4'

loop_
_geom_angle_atom_site_label_1
_geom_angle_atom_site_label_2
_geom_angle_atom_site_label_3
_geom_angle
_geom_angle_site_symmetry_1
_geom_angle_site_symmetry_3
O4 Dy1 O9 145.8(2) . .
O4 Dy1 O12 73.2(2) . .
O9 Dy1 O12 136.2(2) . .
O4 Dy1 O2 75.7(2) . 2_665
O9 Dy1 O2 88.3(2) . 2_665
O12 Dy1 O2 131.2(2) . 2_665
O4 Dy1 O10 133.8(2) . .
O9 Dy1 O10 72.2(2) . .
O12 Dy1 O10 91.5(3) . .
O2 Dy1 O10 83.8(2) 2_665 .
O4 Dy1 O13 88.5(3) . .
O9 Dy1 O13 82.3(3) . .
O12 Dy1 O13 79.6(3) . .
O2 Dy1 O13 135.9(2) 2_665 .
O10 Dy1 O13 132.3(3) . .
O4 Dy1 O1 80.6(2) . .
O9 Dy1 O1 65.3(2) . .
O12 Dy1 O1 139.6(2) . .
O2 Dy1 O1 67.7(2) 2_665 .
O10 Dy1 O1 128.5(2) . .
O13 Dy1 O1 69.2(2) . .
O4 Dy1 O3 62.6(2) . .
O9 Dy1 O3 137.6(2) . .
O12 Dy1 O3 65.4(2) . .
O2 Dy1 O3 67.1(2) 2_665 .
O10 Dy1 O3 71.3(2) . .
O13 Dy1 O3 139.3(2) . .
O1 Dy1 O3 127.0(2) . .
O4 Dy1 N2 136.0(3) . .
O9 Dy1 N2 69.4(2) . .
O12 Dy1 N2 66.8(3) . .
O2 Dy1 N2 146.6(3) 2_665 .
O10 Dy1 N2 66.2(3) . .
O13 Dy1 N2 67.3(3) . .
O1 Dy1 N2 119.8(2) . .
O3 Dy1 N2 113.2(2) . .
O5 Dy2 O8 94.8(2) . .
O5 Dy2 O3 123.1(2) . .
O8 Dy2 O3 141.6(2) . .
O5 Dy2 O4 73.5(2) . .
O8 Dy2 O4 133.0(2) . .
O3 Dy2 O4 62.6(2) . .
O5 Dy2 O15 77.6(2) . 2_665
O8 Dy2 O15 74.5(2) . 2_665
O3 Dy2 O15 116.3(2) . 2_665
O4 Dy2 O15 141.0(2) . 2_665
O5 Dy2 O7 131.8(2) . .
O8 Dy2 O7 85.9(3) . .
O3 Dy2 O7 65.1(2) . .
O4 Dy2 O7 71.4(2) . .
O15 Dy2 O7 146.5(2) 2_665 .
O5 Dy2 O17 151.6(3) . .
O8 Dy2 O17 74.4(3) . .
O3 Dy2 O17 73.9(2) . .
O4 Dy2 O17 132.9(3) . .
O15 Dy2 O17 74.2(3) 2_665 .
O7 Dy2 O17 74.5(2) . .
O5 Dy2 O2 66.0(2) . 2_665
O8 Dy2 O2 144.9(2) . 2_665
O3 Dy2 O2 67.1(2) . 2_665
O4 Dy2 O2 71.7(2) . 2_665
O15 Dy2 O2 72.9(2) 2_665 2_665
O7 Dy2 O2 129.0(2) . 2_665
O17 Dy2 O2 108.2(2) . 2_665
O5 Dy2 N1 68.1(2) . .
O8 Dy2 N1 65.8(2) . .
O3 Dy2 N1 119.7(3) . .
O4 Dy2 N1 67.6(2) . .
O15 Dy2 N1 123.7(3) 2_665 .
O7 Dy2 N1 68.4(3) . .
O17 Dy2 N1 126.4(2) . .
O2 Dy2 N1 125.1(2) 2_665 .
O9 Mn1 O5 94.3(3) . 2_665
O9 Mn1 O2 179.3(3) . .
O5 Mn1 O2 86.5(3) 2_665 .
O9 Mn1 O1 84.5(3) . .
O5 Mn1 O1 175.1(3) 2_665 .
O2 Mn1 O1 94.8(3) . .
O9 Mn1 O14 91.2(3) . .
O5 Mn1 O14 96.6(3) 2_665 .
O2 Mn1 O14 88.7(3) . .
O1 Mn1 O14 88.2(2) . .
O9 Mn1 O1 100.2(2) . 2_665
O5 Mn1 O1 97.4(2) 2_665 2_665
O2 Mn1 O1 79.7(2) . 2_665
O1 Mn1 O1 78.2(3) . 2_665
O14 Mn1 O1 161.3(3) . 2_665
O7 Mn2 O12 163.5(3) . .
O7 Mn2 N3 95.9(4) . .
O12 Mn2 N3 93.8(4) . .
O7 Mn2 O3 83.6(3) . .
O12 Mn2 O3 85.0(3) . .
N3 Mn2 O3 171.8(4) . .
O7 Mn2 O16 95.6(3) . .
O12 Mn2 O16 97.5(3) . .
N3 Mn2 O16 92.0(4) . .
O3 Mn2 O16 96.3(3) . .
O7 Mn2 O4 83.3(3) . .
O12 Mn2 O4 81.7(3) . .
N3 Mn2 O4 101.0(4) . .
O3 Mn2 O4 70.8(3) . .
O16 Mn2 O4 167.1(3) . .
Mn1 O1 Mn1 101.8(3) . 2_665
Mn1 O1 Dy1 101.1(3) . .
Mn1 O1 Dy1 98.5(2) 2_665 .
Mn1 O1 H1 104(6) . .
Mn1 O1 H1 131(5) 2_665 .
Dy1 O1 H1 116(6) . .
Mn1 O2 Dy1 113.4(3) . 2_665
Mn1 O2 Dy2 100.1(3) . 2_665
Dy1 O2 Dy2 98.0(2) 2_665 2_665
Mn1 O2 H2 111(6) . .
Dy1 O2 H2 112(6) 2_665 .
Dy2 O2 H2 122(6) 2_665 .
Mn2 O3 Dy2 95.2(3) . .
Mn2 O3 Dy1 91.5(2) . .
Dy2 O3 Dy1 97.1(2) . .
Mn2 O3 H3 107(7) . .
Dy2 O3 H3 122(7) . .
Dy1 O3 H3 134(7) . .
C7 N1 C5 110.5(8) . .
C7 N1 C1 113.0(8) . .
C5 N1 C1 113.0(8) . .
C7 N1 Dy2 107.9(6) . .
C5 N1 Dy2 112.1(6) . .
C1 N1 Dy2 99.7(5) . .
C2 C1 C3 109.2(9) . .
C2 C1 N1 109.2(8) . .
C3 C1 N1 109.1(8) . .
C2 C1 C4 108.4(8) . .
C3 C1 C4 108.3(9) . .
N1 C1 C4 112.7(9) . .
O4 C2 C1 112.1(8) . .
O4 C2 H2A 109.2 . .
C1 C2 H2A 109.2 . .
O4 C2 H2B 109.2 . .
C1 C2 H2B 109.2 . .
H2A C2 H2B 107.9 . .
C2 O4 Dy1 128.1(5) . .
C2 O4 Mn2 121.1(6) . .
Dy1 O4 Mn2 89.0(2) . .
C2 O4 Dy2 118.9(5) . .
Dy1 O4 Dy2 102.5(2) . .
Mn2 O4 Dy2 86.8(2) . .
O5 C3 C1 111.8(8) . .
O5 C3 H3A 109.3 . .
C1 C3 H3A 109.3 . .
O5 C3 H3B 109.3 . .
C1 C3 H3B 109.3 . .
H3A C3 H3B 107.9 . .
C3 O5 Mn1 120.8(5) . 2_665
C3 O5 Dy2 120.4(6) . .
Mn1 O5 Dy2 105.0(3) 2_665 .
O6 C4 C1 111.5(9) . .
O6 C4 H4A 109.3 . .
C1 C4 H4A 109.3 . .
O6 C4 H4B 109.3 . .
C1 C4 H4B 109.3 . .
H4A C4 H4B 108.0 . .
C4 O6 H6 105(10) . .
C6 C5 N1 113.5(8) . .
C6 C5 H5A 108.9 . .
N1 C5 H5A 108.9 . .
C6 C5 H5B 108.9 . .
N1 C5 H5B 108.9 . .
H5A C5 H5B 107.7 . .
O7 C6 C5 112.3(8) . .
O7 C6 H6A 109.2 . .
C5 C6 H6A 109.2 . .
O7 C6 H6B 109.2 . .
C5 C6 H6B 109.2 . .
H6A C6 H6B 107.9 . .
C6 O7 Mn2 123.8(7) . .
C6 O7 Dy2 117.3(6) . .
Mn2 O7 Dy2 96.6(3) . .
N1 C7 C8 111.6(9) . .
N1 C7 H7A 109.3 . .
C8 C7 H7A 109.3 . .
N1 C7 H7B 109.3 . .
C8 C7 H7B 109.3 . .
H7A C7 H7B 108.0 . .
O8 C8 C7 105.6(8) . .
O8 C8 H8A 110.6 . .
C7 C8 H8A 110.6 . .
O8 C8 H8B 110.6 . .
C7 C8 H8B 110.6 . .
H8A C8 H8B 108.8 . .
C8 O8 Dy2 126.1(6) . .
C8 O8 H8 110(7) . .
Dy2 O8 H8 122(7) . .
C9 N2 C13 118.2(10) . .
C9 N2 C15 113.7(9) . .
C13 N2 C15 105.7(11) . .
C9 N2 Dy1 102.0(6) . .
C13 N2 Dy1 106.8(7) . .
C15 N2 Dy1 110.2(7) . .
N2 C9 C12 112.9(10) . .
N2 C9 C11 109.9(9) . .
C12 C9 C11 109.2(10) . .
N2 C9 C10 110.8(10) . .
C12 C9 C10 107.4(10) . .
C11 C9 C10 106.5(11) . .
O9 C10 C9 111.1(8) . .
O9 C10 H10A 109.4 . .
C9 C10 H10A 109.4 . .
O9 C10 H10B 109.4 . .
C9 C10 H10B 109.4 . .
H10A C10 H10B 108.0 . .
C10 O9 Mn1 124.7(5) . .
C10 O9 Dy1 120.3(6) . .
Mn1 O9 Dy1 109.1(3) . .
O10 C11 C9 108.4(9) . .
O10 C11 H11A 110.0 . .
C9 C11 H11A 110.0 . .
O10 C11 H11B 110.0 . .
C9 C11 H11B 110.0 . .
H11A C11 H11B 108.4 . .
C11 O10 Dy1 120.5(6) . .
C11 O10 H10 108(8) . .
Dy1 O10 H10 127(8) . .
O11 C12 C9 110.6(12) . .
O11 C12 H12A 109.5 . .
C9 C12 H12A 109.5 . .
O11 C12 H12B 109.5 . .
C9 C12 H12B 109.5 . .
H12A C12 H12B 108.1 . .
C12 O11 H11 109.5 . .
C14A C13 N2 120.9(14) . .
C14B C13 N2 118.7(16) . .
C14A C13 H13A 107.1 . .
N2 C13 H13A 107.1 . .
C14A C13 H13B 107.1 . .
N2 C13 H13B 107.1 . .
H13A C13 H13B 106.8 . .
C14B C13 H13C 107.6 . .
N2 C13 H13C 107.6 . .
C14B C13 H13D 107.6 . .
N2 C13 H13D 107.6 . .
H13C C13 H13D 107.1 . .
C13 C14A O12 106.7(16) . .
C13 C14A H14A 110.4 . .
O12 C14A H14A 110.4 . .
C13 C14A H14B 110.4 . .
O12 C14A H14B 110.4 . .
H14A C14A H14B 108.6 . .
C13 C14B O12 111.0(18) . .
C13 C14B H14C 109.4 . .
O12 C14B H14C 109.4 . .
C13 C14B H14D 109.4 . .
O12 C14B H14D 109.4 . .
H14C C14B H14D 108.0 . .
C14B O12 Mn2 132.8(11) . .
C14A O12 Mn2 117.0(9) . .
C14B O12 Dy1 125.5(11) . .
C14A O12 Dy1 111.1(9) . .
Mn2 O12 Dy1 96.8(3) . .
C16 C15 N2 111.8(10) . .
C16 C15 H15A 109.3 . .
N2 C15 H15A 109.3 . .
C16 C15 H15B 109.3 . .
N2 C15 H15B 109.3 . .
H15A C15 H15B 107.9 . .
O13 C16 C15 106.5(11) . .
O13 C16 H16A 110.4 . .
C15 C16 H16A 110.4 . .
O13 C16 H16B 110.4 . .
C15 C16 H16B 110.4 . .
H16A C16 H16B 108.6 . .
C16 O13 Dy1 117.4(7) . .
C16 O13 H13 115(8) . .
Dy1 O13 H13 103(8) . .
C17 O14 Mn1 122.7(6) . .
C17 O15 Dy2 140.0(6) . 2_665
O15 C17 O14 125.1(9) . .
O15 C17 C18 120.2(8) . .
O14 C17 C18 114.7(9) . .
C23 C18 C19 120.3(10) . .
C23 C18 C17 120.0(10) . .
C19 C18 C17 119.6(9) . .
C20 C19 C18 119.8(10) . .
C20 C19 H19A 120.1 . .
C18 C19 H19A 120.1 . .
C21 C20 C19 119.9(11) . .
C21 C20 H20A 120.1 . .
C19 C20 H20A 120.1 . .
C20 C21 C22 120.5(10) . .
C20 C21 H21A 119.8 . .
C22 C21 H21A 119.8 . .
C21 C22 C23 120.1(10) . .
C21 C22 H22A 119.9 . .
C23 C22 H22A 119.9 . .
C18 C23 C22 118.7(11) . .
C18 C23 H23A 120.7 . .
C22 C23 H23A 120.7 . .
C24 O16 Mn2 119.9(11) . .
C24 O16 H16 120.1 . .
Mn2 O16 H16 120.1 . .
O16 C24 H24A 109.5 . .
O16 C24 H24B 109.5 . .
H24A C24 H24B 109.5 . .
O16 C24 H24C 109.5 . .
H24A C24 H24C 109.5 . .
H24B C24 H24C 109.5 . .
C25 O17 Dy2 134.6(8) . .
C25 O17 H17 112.7 . .
Dy2 O17 H17 112.7 . .
O17 C25 H25A 109.5 . .
O17 C25 H25B 109.5 . .
H25A C25 H25B 109.5 . .
O17 C25 H25C 109.5 . .
H25A C25 H25C 109.5 . .
H25B C25 H25C 109.5 . .
N4A N3 Mn2 123.0(11) . .
N4B N3 Mn2 113.2(14) . .
N5A N4A N3 177(2) . .
N5B N4B N3 166(3) . .
N13B N12B N11B 158(7) . .
O23 N21 O21 122.3(11) . .
O23 N21 O22 118.8(12) . .
O21 N21 O22 118.7(10) . .

loop_
_geom_bond_atom_site_label_1
_geom_bond_atom_site_label_2
_geom_bond_distance
_geom_bond_site_symmetry_2
Dy1 O4 2.286(7) .
Dy1 O9 2.313(6) .
Dy1 O12 2.364(7) .
Dy1 O2 2.367(6) 2_665
Dy1 O10 2.404(8) .
Dy1 O13 2.442(8) .
Dy1 O1 2.481(6) .
Dy1 O3 2.489(6) .
Dy1 N2 2.583(9) .
Dy2 O5 2.356(6) .
Dy2 O8 2.382(7) .
Dy2 O3 2.385(7) .
Dy2 O4 2.398(6) .
Dy2 O15 2.402(7) 2_665
Dy2 O7 2.402(7) .
Dy2 O17 2.412(7) .
Dy2 O2 2.474(6) 2_665
Dy2 N1 2.603(8) .
Mn1 O9 1.900(6) .
Mn1 O5 1.911(6) 2_665
Mn1 O2 1.932(6) .
Mn1 O1 1.951(6) .
Mn1 O14 2.172(6) .
Mn1 O1 2.268(6) 2_665
Mn2 O7 1.896(7) .
Mn2 O12 1.916(7) .
Mn2 N3 1.952(11) .
Mn2 O3 1.969(7) .
Mn2 O16 2.204(9) .
Mn2 O4 2.298(7) .
O1 Mn1 2.268(6) 2_665
O1 H1 0.92(3) .
O2 Dy1 2.367(6) 2_665
O2 Dy2 2.474(6) 2_665
O2 H2 0.91(4) .
O3 H3 0.88(4) .
N1 C7 1.486(14) .
N1 C5 1.501(13) .
N1 C1 1.533(12) .
C1 C2 1.507(15) .
C1 C3 1.521(15) .
C1 C4 1.554(15) .
C2 O4 1.430(12) .
C2 H2A 0.9900 .
C2 H2B 0.9900 .
C3 O5 1.413(12) .
C3 H3A 0.9900 .
C3 H3B 0.9900 .
O5 Mn1 1.911(6) 2_665
C4 O6 1.433(15) .
C4 H4A 0.9900 .
C4 H4B 0.9900 .
O6 H6 0.98(4) .
C5 C6 1.501(16) .
C5 H5A 0.9900 .
C5 H5B 0.9900 .
C6 O7 1.432(13) .
C6 H6A 0.9900 .
C6 H6B 0.9900 .
C7 C8 1.519(14) .
C7 H7A 0.9900 .
C7 H7B 0.9900 .
C8 O8 1.458(13) .
C8 H8A 0.9900 .
C8 H8B 0.9900 .
O8 H8 0.95(4) .
N2 C9 1.438(15) .
N2 C13 1.517(16) .
N2 C15 1.528(15) .
C9 C12 1.526(16) .
C9 C11 1.554(17) .
C9 C10 1.562(15) .
C10 O9 1.421(12) .
C10 H10A 0.9900 .
C10 H10B 0.9900 .
C11 O10 1.438(14) .
C11 H11A 0.9900 .
C11 H11B 0.9900 .
O10 H10 0.91(4) .
C12 O11 1.404(16) .
C12 H12A 0.9900 .
C12 H12B 0.9900 .
O11 H11 0.8400 .
C13 C14A 1.35(2) .
C13 C14B 1.38(3) .
C13 H13A 0.9900 .
C13 H13B 0.9900 .
C13 H13C 0.9900 .
C13 H13D 0.9900 .
C14A O12 1.52(2) .
C14A H14A 0.9900 .
C14A H14B 0.9900 .
C14B O12 1.41(3) .
C14B H14C 0.9900 .
C14B H14D 0.9900 .
C15 C16 1.49(2) .
C15 H15A 0.9900 .
C15 H15B 0.9900 .
C16 O13 1.408(14) .
C16 H16A 0.9900 .
C16 H16B 0.9900 .
O13 H13 0.93(4) .
O14 C17 1.283(10) .
O15 C17 1.254(12) .
O15 Dy2 2.402(7) 2_665
C17 C18 1.502(14) .
C18 C23 1.384(14) .
C18 C19 1.404(15) .
C19 C20 1.399(15) .
C19 H19A 0.9500 .
C20 C21 1.367(17) .
C20 H20A 0.9500 .
C21 C22 1.396(18) .
C21 H21A 0.9500 .
C22 C23 1.407(16) .
C22 H22A 0.9500 .
C23 H23A 0.9500 .
O16 C24 1.48(2) .
O16 H16 0.9500 .
C24 H24A 0.9800 .
C24 H24B 0.9800 .
C24 H24C 0.9800 .
O17 C25 1.384(16) .
O17 H17 0.9500 .
C25 H25A 0.9800 .
C25 H25B 0.9800 .
C25 H25C 0.9800 .
N3 N4A 1.21(2) .
N3 N4B 1.25(3) .
N4A N5A 1.13(3) .
N4B N5B 1.15(3) .
N11B N12B 1.170(19) .
N12B N13B 1.161(19) .
N21 O23 1.251(12) .
N21 O21 1.262(13) .
N21 O22 1.264(13) .
O41 C41 1.63(4) .

loop_
_geom_hbond_atom_site_label_D
_geom_hbond_atom_site_label_H
_geom_hbond_atom_site_label_A
_geom_hbond_distance_DH
_geom_hbond_distance_HA
_geom_hbond_distance_DA
_geom_hbond_angle_DHA
_geom_hbond_site_symmetry_A
O1 H1 O23 0.92(3) 2.04(3) 2.909(10) 159(8) .
O2 H2 O21 0.91(4) 1.90(5) 2.774(10) 160(9) .
O3 H3 O22 0.88(4) 2.13(7) 2.888(11) 143(9) 1_455
O6 H6 Cl1A 0.98(4) 2.04(5) 3.004(11) 168(14) 1_665
O8 H8 O31 0.95(4) 1.85(7) 2.713(11) 149(10) .
O10 H10 O22 0.91(4) 1.84(6) 2.705(11) 158(11) 1_455
O11 H11 O31 0.84 2.10 2.836(15) 146.0 1_545
O13 H13 O14 0.93(4) 1.87(5) 2.785(10) 169(12) .
O16 H16 O41 0.95 1.80 2.66(2) 148.7 1_455
O17 H17 Cl1A 0.95 2.20 3.141(9) 170.0 1_565
